data_7704511
loop_
_publ_author_name
'Suter, Riccardo'
'Wagner, Mona'
'Querci, Lorenzo'
'Conti, Riccardo'
'Benk\>o, Zolt\'an'
'Gr\"utzmacher, Hansj\"org'

_publ_section_title
;
 1,3,4-Azadiphospholides as building blocks for scorpionate and bidentate
 ligands in multinuclear complexes.
;
_journal_issue 24
_journal_name_full 'Dalton transactions (Cambridge, England : 2003)'
_journal_page_first 8201
_journal_page_last 8208
_journal_paper_doi 10.1039/d0dt01864c
_journal_volume 49
_journal_year 2020
_chemical_formula_moiety 'C24 H17 B N3 O3 P6, C12.46 H27.9 Na O4.4'
_chemical_formula_sum 'C36.46 H44.9 B N3 Na O7.4 P6'
_chemical_formula_weight 863.20
_space_group_crystal_system orthorhombic
_space_group_IT_number 33
_space_group_name_Hall 'P 2c -2n'
_space_group_name_H-M_alt 'P n a 21'
_atom_sites_solution_hydrogens geom
_atom_sites_solution_primary direct
_audit_creation_date 2016-07-15
_audit_creation_method
;
Olex2 1.2
(compiled 2016.02.19 svn.r3266 for OlexSys, GUI svn.r5155)
;
_audit_update_record
;
2016-07-19 deposited with the CCDC.	2020-05-27 downloaded from the CCDC.
;
_cell_angle_alpha 90
_cell_angle_beta 90
_cell_angle_gamma 90
_cell_formula_units_Z 4
_cell_length_a 33.7644(14)
_cell_length_b 12.0728(6)
_cell_length_c 11.6209(5)
_cell_measurement_reflns_used 8830
_cell_measurement_temperature 106(9)
_cell_measurement_theta_max 22.7310
_cell_measurement_theta_min 3.3650
_cell_volume 4737.0(4)
_computing_cell_refinement 'CrysAlis RED, Oxford Diffraction Ltd.'
_computing_data_collection 'CrysAlis CCD, Oxford Diffraction Ltd.'
_computing_data_reduction 'CrysAlis RED, Oxford Diffraction Ltd.'
_computing_molecular_graphics 'Olex2 (Dolomanov et al., 2009)'
_computing_publication_material 'Olex2 (Dolomanov et al., 2009)'
_computing_structure_refinement 'XL (Sheldrick, 2008)'
_computing_structure_solution 'XS (Sheldrick, 2008)'
_diffrn_ambient_temperature 106(9)
_diffrn_detector 'Oxford Diffraction Sapphire 3'
_diffrn_detector_area_resol_mean 8.26
_diffrn_detector_type 'CCD area detector'
_diffrn_measured_fraction_theta_full 0.998
_diffrn_measured_fraction_theta_max 0.998
_diffrn_measurement_details
;
#__ type_ start__ end____ width___ exp.time_
  1 omega  -88.00   26.00   1.0000   20.0000
omega____ theta____ kappa____ phi______ frames
    -      -17.9802  -19.0000 -180.0000 114

#__ type_ start__ end____ width___ exp.time_
  2 omega   52.00   82.00   1.0000   20.0000
omega____ theta____ kappa____ phi______ frames
    -       18.4490  179.0000  120.0000 30

#__ type_ start__ end____ width___ exp.time_
  3 omega   -3.00   38.00   1.0000   20.0000
omega____ theta____ kappa____ phi______ frames
    -       18.4490   57.0000   30.0000 41

#__ type_ start__ end____ width___ exp.time_
  4 omega  -50.00   40.00   1.0000   20.0000
omega____ theta____ kappa____ phi______ frames
    -       18.4490  -57.0000 -120.0000 90

#__ type_ start__ end____ width___ exp.time_
  5 omega  -94.00  -68.00   1.0000   20.0000
omega____ theta____ kappa____ phi______ frames
    -      -17.9802  179.0000   60.0000 26

#__ type_ start__ end____ width___ exp.time_
  6 omega  -87.00    3.00   1.0000   20.0000
omega____ theta____ kappa____ phi______ frames
    -      -17.9802  -57.0000  120.0000 90
;
_diffrn_measurement_device 'kappa-stage diffractometer'
_diffrn_measurement_device_type 'Oxford Diffraction Xcalibur S'
_diffrn_measurement_method '\w and \f scans'
_diffrn_orient_matrix_UB_11 -0.0091756000
_diffrn_orient_matrix_UB_12 0.0287251000
_diffrn_orient_matrix_UB_13 -0.0460957000
_diffrn_orient_matrix_UB_21 -0.0124859000
_diffrn_orient_matrix_UB_22 -0.0462516000
_diffrn_orient_matrix_UB_23 -0.0100537000
_diffrn_orient_matrix_UB_31 -0.0141776000
_diffrn_orient_matrix_UB_32 0.0221320000
_diffrn_orient_matrix_UB_33 0.0387099000
_diffrn_radiation_monochromator 'focusing graphite'
_diffrn_radiation_probe x-ray
_diffrn_radiation_type MoK\a
_diffrn_radiation_wavelength 0.71073
_diffrn_reflns_av_R_equivalents 0.1077
_diffrn_reflns_av_unetI/netI 0.0965
_diffrn_reflns_Laue_measured_fraction_full 0.998
_diffrn_reflns_Laue_measured_fraction_max 0.998
_diffrn_reflns_limit_h_max 40
_diffrn_reflns_limit_h_min -42
_diffrn_reflns_limit_k_max 15
_diffrn_reflns_limit_k_min -15
_diffrn_reflns_limit_l_max 14
_diffrn_reflns_limit_l_min -14
_diffrn_reflns_number 34644
_diffrn_reflns_point_group_measured_fraction_full 0.982
_diffrn_reflns_point_group_measured_fraction_max 0.982
_diffrn_reflns_theta_full 26.000
_diffrn_reflns_theta_max 26.372
_diffrn_reflns_theta_min 2.945
_diffrn_source 'sealed tube'
_exptl_absorpt_coefficient_mu 0.281
_exptl_absorpt_correction_T_max 1.00000
_exptl_absorpt_correction_T_min 0.94389
_exptl_absorpt_correction_type multi-scan
_exptl_absorpt_process_details
;
CrysAlisPro, Agilent Technologies,
Version 1.171.36.28 (release 01-02-2013 CrysAlis171 .NET)
(compiled Feb  1 2013,16:14:44)
Empirical absorption correction using spherical harmonics,
 implemented in SCALE3 ABSPACK scaling algorithm.
;
_exptl_crystal_colour 'clear dark yellow'
_exptl_crystal_colour_lustre clear
_exptl_crystal_colour_modifier dark
_exptl_crystal_colour_primary yellow
_exptl_crystal_density_diffrn 1.210
_exptl_crystal_description block
_exptl_crystal_F_000 1799
_exptl_crystal_size_max 0.28
_exptl_crystal_size_mid 0.22
_exptl_crystal_size_min 0.18
_refine_diff_density_max 0.727
_refine_diff_density_min -0.652
_refine_diff_density_rms 0.105
_refine_ls_abs_structure_details
;
 Flack x determined using 1897 quotients [(I+)-(I-)]/[(I+)+(I-)]
 (Parsons, Flack and Wagner, Acta Cryst. B69 (2013) 249-259).
;
_refine_ls_abs_structure_Flack 0.03(8)
_refine_ls_extinction_method none
_refine_ls_goodness_of_fit_ref 1.059
_refine_ls_hydrogen_treatment constr
_refine_ls_matrix_type full
_refine_ls_number_parameters 436
_refine_ls_number_reflns 9513
_refine_ls_number_restraints 61
_refine_ls_restrained_S_all 1.055
_refine_ls_R_factor_all 0.1366
_refine_ls_R_factor_gt 0.1122
_refine_ls_shift/su_max 0.001
_refine_ls_shift/su_mean 0.000
_refine_ls_structure_factor_coef Fsqd
_refine_ls_weighting_details 'w=1/[\s^2^(Fo^2^)+(0.1630P)^2^+6.5040P] where P=(Fo^2^+2Fc^2^)/3'
_refine_ls_weighting_scheme calc
_refine_ls_wR_factor_gt 0.2802
_refine_ls_wR_factor_ref 0.3057
_reflns_Friedel_coverage 0.871
_reflns_Friedel_fraction_full 0.965
_reflns_Friedel_fraction_max 0.963
_reflns_number_gt 7128
_reflns_number_total 9513
_reflns_threshold_expression 'I > 2\s(I)'
_cod_data_source_file d0dt01864c2.cif
_cod_data_source_block exp_4270
_cod_depositor_comments 'Adding full bibliography for 7704506--7704517.cif.'
_cod_original_cell_volume 4737.1(4)
_cod_original_formula_sum 'C36.46 H44.90 B N3 Na O7.40 P6'
_cod_database_code 7704511
_chemical_oxdiff_formula Na1O9B1P6C50H50N3
_shelx_space_group_comment
;
The symmetry employed for this shelxl refinement is uniquely defined
by the following loop, which should always be used as a source of
symmetry information in preference to the above space-group names.
They are only intended as comments.
;
_reflns_odcompleteness_completeness 99.72
_reflns_odcompleteness_iscentric 1
_reflns_odcompleteness_theta 26.32
_olex2_refinement_description
;
1. Fixed Uiso
 At 1.2 times of:
  All C(H) groups, All C(H,H) groups
 At 1.5 times of:
  All C(H,H,H) groups, All C(H,H,H,H,H,H) groups
2. Uiso/Uaniso restraints and constraints
Uanis(O00X) = Uanis(Na07) = Uanis(O00L) = Uanis(O00W) = Uanis(O013) =
Uanis(O00K) = Uanis(C3) = Uanis(C01I) = Uanis(C01C) = Uanis(C01D) = Uanis(C01G)
= Uanis(C01A) = Uanis(C19) = Uanis(C019) = Uanis(C6) = Uanis(C14) = Uanis(C01H)
Uanis(O2) = Uanis(C6AA) = Uanis(C5) = Uanis(C8) = Uanis(C5AA) = Uanis(O3) =
Uanis(C11) = Uanis(C12) = Uanis(C15) = Uanis(C16)
Uanis(C7AA) = Uanis(C10) = Uanis(C4) = Uanis(O1)
3. Rigid body (RIGU) restrains
 O2, C6AA, C5, C8, C5AA
 with sigma for 1-2 distances of 0.004 and sigma for 1-3 distances of 0.004
 O3, C11, C12, C15, C16
 with sigma for 1-2 distances of 0.004 and sigma for 1-3 distances of 0.004
4. Others
 Sof(O00L)=Sof(O00W)=Sof(O013)=Sof(C019)=Sof(H01A)=Sof(H01B)=Sof(C01A)=
 Sof(H01C)=Sof(H01D)=Sof(H01E)=Sof(C01H)=Sof(H01M)=Sof(H01N)=Sof(C01I)=
 Sof(H01O)=Sof(H01P)=Sof(C3)=Sof(H3A)=Sof(H3B)=Sof(C6)=Sof(H6A)=Sof(H6B)=
 Sof(H6C)=Sof(C14)=Sof(H14A)=Sof(H14B)=Sof(C19)=Sof(H19A)=Sof(H19B)=FVAR(1)
 Sof(O00K)=Sof(O00X)=Sof(C01C)=Sof(H01F)=Sof(H01G)=Sof(H01H)=Sof(C01D)=
 Sof(H01I)=Sof(H01J)=Sof(C01G)=Sof(H01K)=Sof(H01L)=Sof(H3AD)=Sof(H3AE)=
 Sof(H3AF)=FVAR(2)
 Fixed Sof: H3AA(0.33333) H3AB(0.33333) H3AC(0.33333) O2(0.5) C6AA(0.5)
 H6AA(0.5) H6AB(0.5) C5(0.5) H5A(0.5) H5B(0.5) C8(0.5) H8A(0.5) H8B(0.5)
 C5AA(0.5) H5AA(0.5) H5AB(0.5) O3(0.5) C11(0.5) H11A(0.5) H11B(0.5) C12(0.5)
 H12A(0.5) H12B(0.5) C15(0.5) H15A(0.5) H15B(0.5) C16(0.5) H16A(0.5) H16B(0.5)
 O1(0.33333) C7AA(0.25) H7AA(0.25) H7AB(0.25) H7AC(0.25) C4(0.25) H4A(0.25)
 H4B(0.25) C10(0.25) H10A(0.25) H10B(0.25)
5.a Free rotating group:
 O2(C6AA,C5,C8,C5AA), O3(C11,C12,C15,C16,O1,C7AA)
5.b Secondary CH2 refined with riding coordinates:
 C019(H01A,H01B), C01D(H01I,H01J), C01G(H01K,H01L), C01H(H01M,H01N), C01I(H01O,
 H01P), C3(H3A,H3B), C14(H14A,H14B), C19(H19A,H19B), C6AA(H6AA,H6AB), C5(H5A,
 H5B), C8(H8A,H8B), C5AA(H5AA,H5AB), C11(H11A,H11B), C12(H12A,H12B), C15(H15A,
 H15B), C16(H16A,H16B), C4(H4A,H4B), C10(H10A,H10B)
5.c Me refined with riding coordinates:
 C3AA(H3AD,H3AE,H3AF)
5.d Aromatic/amide H refined with riding coordinates:
 C00H(H00H), C00I(H00I), C00N(H00N), C00O(H00O), C00P(H00P), C00Q(H00Q),
 C00U(H00U), C00Z(H00Z), C010(H010), C011(H011), C012(H012), C014(H014),
 C016(H016), C2AA(H2AA), C0(H0), C4AA(H4AA), C2(H2)
5.e Idealised Me refined with everything fixed:
 C7AA(H7AA,H7AB,H7AC)
5.f Idealised Me refined as rotating group:
 C01A(H01C,H01D,H01E), C01C(H01F,H01G,H01H), C6(H6A,H6B,H6C), C3AA(H3AA,H3AB,
 H3AC)
;
_shelx_shelxl_version_number 2014/7
_olex2_submission_special_instructions 'No special instructions were received'

loop_
_space_group_symop_operation_xyz
'x, y, z'
'-x, -y, z+1/2'
'x+1/2, -y+1/2, z'
'-x+1/2, y+1/2, z+1/2'

loop_
_atom_site_label
_atom_site_type_symbol
_atom_site_fract_x
_atom_site_fract_y
_atom_site_fract_z
_atom_site_U_iso_or_equiv
_atom_site_adp_type
_atom_site_occupancy
_atom_site_site_symmetry_order
_atom_site_calc_flag
_atom_site_refinement_flags_posn
_atom_site_refinement_flags_adp
_atom_site_refinement_flags_occupancy
_atom_site_disorder_assembly
_atom_site_disorder_group
P001 P 0.29695(8) 0.1095(3) 0.5191(3) 0.0424(7) Uani 1 1 d . . . . .
P002 P 0.41877(9) -0.1546(2) 0.6950(3) 0.0454(7) Uani 1 1 d . . . . .
P003 P 0.28869(10) 0.1090(3) 0.3383(3) 0.0481(8) Uani 1 1 d . . . . .
P004 P 0.46381(10) -0.2435(3) 0.7837(3) 0.0569(9) Uani 1 1 d . . . . .
Na07 Na 0.62609(14) 0.4515(4) 0.6833(4) 0.0519(9) Uani 1 1 d . . . . .
O08 O 0.4030(2) 0.0567(6) 0.7755(6) 0.0389(17) Uani 1 1 d . . . . .
O00A O 0.37139(19) 0.0447(6) 0.5953(5) 0.0316(14) Uani 1 1 d . . . . .
N00B N 0.3618(3) 0.0482(7) 0.4033(7) 0.0336(18) Uani 1 1 d . . . . .
N00C N 0.4515(2) -0.0408(7) 0.8661(7) 0.0349(19) Uani 1 1 d . . . . .
C00E C 0.3457(3) 0.0653(8) 0.5101(8) 0.032(2) Uani 1 1 d . . . . .
C00G C 0.4232(3) -0.0391(8) 0.7815(9) 0.035(2) Uani 1 1 d . . . . .
C00H C 0.3121(3) -0.0917(9) 0.7331(10) 0.044(3) Uani 1 1 d . . . . .
H00H H 0.3202 -0.1169 0.6612 0.053 Uiso 1 1 calc R . . . .
C00I C 0.4850(3) 0.0434(10) 1.0245(11) 0.047(3) Uani 1 1 d . . . . .
H00I H 0.4890 0.1039 1.0728 0.057 Uiso 1 1 calc R . . . .
C00J C 0.3297(3) 0.0019(9) 0.7799(9) 0.039(2) Uani 1 1 d . . . . .
O00K O 0.6779(4) 0.5395(11) 0.5786(11) 0.0519(9) Uani 0.634(12) 1 d . . P A 1
O00L O 0.5793(4) 0.3380(12) 0.7707(12) 0.0519(9) Uani 0.601(9) 1 d . . P A .
C00N C 0.2827(3) -0.1482(11) 0.7919(11) 0.052(3) Uani 1 1 d . . . . .
H00N H 0.2713 -0.2101 0.7578 0.062 Uiso 1 1 calc R . . . .
C00O C 0.4579(3) 0.0501(10) 0.9382(9) 0.043(3) Uani 1 1 d . . . . .
H00O H 0.4436 0.1151 0.9272 0.052 Uiso 1 1 calc R . . . .
C00P C 0.4013(3) 0.0178(10) 0.3885(11) 0.047(3) Uani 1 1 d . . . . .
H00P H 0.4175 0.0065 0.4521 0.056 Uiso 1 1 calc R . . . .
C00Q C 0.5068(3) -0.0527(11) 1.0412(10) 0.048(3) Uani 1 1 d . . . . .
H00Q H 0.5252 -0.0573 1.1007 0.058 Uiso 1 1 calc R . . . .
C00S C 0.4737(3) -0.1363(9) 0.8786(10) 0.044(3) Uani 1 1 d . . . . .
C00U C 0.5010(3) -0.1381(11) 0.9708(9) 0.046(3) Uani 1 1 d . . . . .
H00U H 0.5156 -0.2023 0.9828 0.055 Uiso 1 1 calc R . . . .
C00V C 0.3364(3) 0.0672(9) 0.3108(8) 0.040(2) Uani 1 1 d . . . . .
O00W O 0.6139(4) 0.6121(12) 0.7919(12) 0.0519(9) Uani 0.601(9) 1 d . . P A .
O00X O 0.6405(4) 0.3485(11) 0.5137(11) 0.0519(9) Uani 0.634(12) 1 d . . P A 1
C00Z C 0.4159(4) 0.0048(14) 0.2807(13) 0.069(4) Uani 1 1 d . . . . .
H00Z H 0.4424 -0.0133 0.2702 0.083 Uiso 1 1 calc R . . . .
C010 C 0.3534(4) 0.0504(12) 0.1988(11) 0.063(4) Uani 1 1 d . . . . .
H010 H 0.3377 0.0620 0.1341 0.075 Uiso 1 1 calc R . . . .
C011 C 0.2700(5) -0.1165(14) 0.8974(12) 0.069(4) Uani 1 1 d . . . . .
H011 H 0.2501 -0.1549 0.9355 0.083 Uiso 1 1 calc R . . . .
C012 C 0.3162(5) 0.0346(15) 0.8868(10) 0.078(5) Uani 1 1 d . . . . .
H012 H 0.3265 0.0983 0.9204 0.093 Uiso 1 1 calc R . . . .
O013 O 0.5792(4) 0.5648(12) 0.5880(12) 0.0519(9) Uani 0.601(9) 1 d . . P A .
C014 C 0.3910(6) 0.0187(15) 0.1849(12) 0.083(5) Uani 1 1 d . . . . .
H014 H 0.4008 0.0057 0.1113 0.100 Uiso 1 1 calc R . . . .
C016 C 0.2875(5) -0.0267(16) 0.9452(12) 0.081(5) Uani 1 1 d . . . . .
H016 H 0.2802 -0.0052 1.0191 0.097 Uiso 1 1 calc R . . . .
C019 C 0.5837(6) 0.6729(18) 0.7560(17) 0.0519(9) Uani 0.601(9) 1 d . . P . .
H01A H 0.5926 0.7491 0.7500 0.062 Uiso 0.601(9) 1 calc R . P A .
H01B H 0.5633 0.6706 0.8146 0.062 Uiso 0.601(9) 1 calc R . P . .
C01A C 0.6330(7) 0.6431(18) 0.8911(17) 0.0519(9) Uani 0.601(9) 1 d . . P . .
H01C H 0.6138 0.6550 0.9509 0.078 Uiso 0.601(9) 1 calc GR . P A .
H01D H 0.6474 0.7104 0.8777 0.078 Uiso 0.601(9) 1 calc GR . P . .
H01E H 0.6510 0.5858 0.9140 0.078 Uiso 0.601(9) 1 calc GR . P . .
C01C C 0.6891(6) 0.6587(16) 0.5900(16) 0.0519(9) Uani 0.634(12) 1 d . . P A 1
H01F H 0.6726 0.7028 0.5407 0.078 Uiso 0.634(12) 1 calc GR . P A 1
H01G H 0.7163 0.6681 0.5682 0.078 Uiso 0.634(12) 1 calc GR . P A 1
H01H H 0.6856 0.6819 0.6683 0.078 Uiso 0.634(12) 1 calc GR . P A 1
C01D C 0.6796(6) 0.3823(17) 0.4723(16) 0.0519(9) Uani 0.634(12) 1 d . . P A 1
H01I H 0.6839 0.3515 0.3962 0.062 Uiso 0.634(12) 1 calc R . P A 1
H01J H 0.6997 0.3523 0.5231 0.062 Uiso 0.634(12) 1 calc R . P A 1
C01G C 0.6839(6) 0.5033(17) 0.4670(16) 0.0519(9) Uani 0.634(12) 1 d . . P A 1
H01K H 0.7101 0.5236 0.4403 0.062 Uiso 0.634(12) 1 calc R . P A 1
H01L H 0.6644 0.5352 0.4154 0.062 Uiso 0.634(12) 1 calc R . P A 1
C01H C 0.5429(6) 0.3257(18) 0.9250(18) 0.0519(9) Uani 0.601(9) 1 d . . P A 1
H01M H 0.5407 0.2956 1.0021 0.062 Uiso 0.601(9) 1 calc R . P A 1
H01N H 0.5309 0.3987 0.9249 0.062 Uiso 0.601(9) 1 calc R . P A 1
C01I C 0.5660(7) 0.6418(18) 0.6474(17) 0.0519(9) Uani 0.601(9) 1 d . . P A .
H01O H 0.5384 0.6247 0.6630 0.062 Uiso 0.601(9) 1 calc R . P . .
H01P H 0.5661 0.7074 0.5992 0.062 Uiso 0.601(9) 1 calc R . P . .
O0AA O 0.3545(2) 0.1909(6) 0.7314(6) 0.0350(15) Uani 1 1 d . . . . .
B2 B 0.3653(4) 0.0729(11) 0.7178(10) 0.040(3) Uani 1 1 d . . . . .
C3 C 0.5841(6) 0.3348(18) 0.8940(17) 0.0519(9) Uani 0.601(9) 1 d . . P A 1
H3A H 0.5993 0.2710 0.9188 0.062 Uiso 0.601(9) 1 calc R . P A 1
H3B H 0.5960 0.4020 0.9236 0.062 Uiso 0.601(9) 1 calc R . P A 1
C6 C 0.5599(7) 0.5304(19) 0.4883(16) 0.0519(9) Uani 0.601(9) 1 d . . P . .
H6A H 0.5764 0.4791 0.4473 0.078 Uiso 0.601(9) 1 calc GR . P A .
H6B H 0.5546 0.5935 0.4405 0.078 Uiso 0.601(9) 1 calc GR . P . .
H6C H 0.5354 0.4949 0.5084 0.078 Uiso 0.601(9) 1 calc GR . P . .
C14 C 0.5231(7) 0.2586(19) 0.8495(17) 0.0519(9) Uani 0.601(9) 1 d . . P A 1
H14A H 0.4949 0.2742 0.8483 0.062 Uiso 0.601(9) 1 calc R . P A 1
H14B H 0.5274 0.1808 0.8660 0.062 Uiso 0.601(9) 1 calc R . P A 1
C0AA C 0.3788(3) 0.2726(8) 0.7015(8) 0.035(2) Uani 1 1 d . . . . .
P0 P 0.42987(9) 0.2749(3) 0.6908(3) 0.0570(9) Uani 1 1 d . . . . .
P1 P 0.43298(14) 0.4472(4) 0.6574(4) 0.0763(12) Uani 1 1 d . . . . .
C1AA C 0.3823(4) 0.4647(9) 0.6622(10) 0.053(3) Uani 1 1 d . . . . .
N00E N 0.3598(3) 0.3709(7) 0.6853(7) 0.045(2) Uani 1 1 d . . . . .
C2AA C 0.3172(4) 0.3786(11) 0.6886(11) 0.059(3) Uani 1 1 d . . . . .
H2AA H 0.3023 0.3153 0.7027 0.070 Uiso 1 1 calc R . . . .
C0 C 0.2991(5) 0.4739(14) 0.6718(14) 0.080(5) Uani 1 1 d . . . . .
H0 H 0.2716 0.4771 0.6715 0.096 Uiso 1 1 calc R . . . .
C4AA C 0.3218(8) 0.5724(15) 0.6541(16) 0.101(7) Uani 1 1 d . . . . .
H4AA H 0.3091 0.6402 0.6452 0.121 Uiso 1 1 calc R . . . .
C2 C 0.3614(8) 0.5665(12) 0.6504(13) 0.090(6) Uani 1 1 d . . . . .
H2 H 0.3758 0.6314 0.6398 0.109 Uiso 1 1 calc R . . . .
C19 C 0.5438(6) 0.2949(19) 0.7363(18) 0.0519(9) Uani 0.601(9) 1 d . . P A 1
H19A H 0.5477 0.2321 0.6856 0.062 Uiso 0.601(9) 1 calc R . P A 1
H19B H 0.5282 0.3503 0.6964 0.062 Uiso 0.601(9) 1 calc R . P A 1
C3AA C 0.6322(6) 0.2465(19) 0.495(2) 0.121(9) Uani 1 1 d . . . . .
H3AD H 0.6062 0.2307 0.5247 0.181 Uiso 0.634(12) 1 calc R . P A 1
H3AE H 0.6328 0.2321 0.4141 0.181 Uiso 0.634(12) 1 calc R . P A 1
H3AF H 0.6512 0.2004 0.5335 0.181 Uiso 0.634(12) 1 calc R . P A 1
H3AA H 0.6367 0.2692 0.4172 0.181 Uiso 0.3333 1 calc GR . P A -1
H3AB H 0.6231 0.1712 0.4964 0.181 Uiso 0.3333 1 calc GR . P A -1
H3AC H 0.6564 0.2523 0.5380 0.181 Uiso 0.3333 1 calc GR . P A -1
O2 O 0.6735(6) 0.3435(18) 0.778(2) 0.093(3) Uani 0.5 1 d . U P A -2
C6AA C 0.6611(5) 0.262(2) 0.862(3) 0.093(3) Uani 0.5 1 d G U P A -2
H6AA H 0.6431 0.2094 0.8272 0.112 Uiso 0.5 1 calc R . P A -2
H6AB H 0.6477 0.2982 0.9257 0.112 Uiso 0.5 1 calc R . P A -2
C5 C 0.6988(7) 0.2041(19) 0.904(3) 0.093(3) Uani 0.5 1 d G U P A -2
H5A H 0.7056 0.1419 0.8550 0.112 Uiso 0.5 1 calc R . P A -2
H5B H 0.6961 0.1787 0.9827 0.112 Uiso 0.5 1 calc R . P A -2
C8 C 0.7295(6) 0.298(2) 0.894(3) 0.093(3) Uani 0.5 1 d G U P A -2
H8A H 0.7284 0.3471 0.9600 0.112 Uiso 0.5 1 calc R . P A -2
H8B H 0.7562 0.2687 0.8866 0.112 Uiso 0.5 1 calc R . P A -2
C5AA C 0.7161(6) 0.356(2) 0.784(2) 0.093(3) Uani 0.5 1 d G U P A -2
H5AA H 0.7231 0.4340 0.7859 0.112 Uiso 0.5 1 calc R . P A -2
H5AB H 0.7285 0.3227 0.7169 0.112 Uiso 0.5 1 calc R . P A -2
O3 O 0.6714(5) 0.3522(13) 0.7968(15) 0.093(3) Uani 0.5 1 d . U P A 2
C11 C 0.7083(6) 0.4101(14) 0.814(2) 0.093(3) Uani 0.5 1 d G U P A 2
H11A H 0.7059 0.4632 0.8759 0.112 Uiso 0.5 1 calc R . P A 2
H11B H 0.7158 0.4494 0.7441 0.112 Uiso 0.5 1 calc R . P A 2
C12 C 0.7394(5) 0.3216(18) 0.843(2) 0.093(3) Uani 0.5 1 d G U P A 2
H12A H 0.7400 0.3065 0.9253 0.112 Uiso 0.5 1 calc R . P A 2
H12B H 0.7656 0.3433 0.8178 0.112 Uiso 0.5 1 calc R . P A 2
C15 C 0.7238(5) 0.2214(16) 0.775(2) 0.093(3) Uani 0.5 1 d G U P A 2
H15A H 0.7316 0.2253 0.6948 0.112 Uiso 0.5 1 calc R . P A 2
H15B H 0.7330 0.1521 0.8077 0.112 Uiso 0.5 1 calc R . P A 2
C16 C 0.6789(5) 0.2347(13) 0.7892(19) 0.093(3) Uani 0.5 1 d G U P A 2
H16A H 0.6651 0.2033 0.7236 0.112 Uiso 0.5 1 calc R . P A 2
H16B H 0.6699 0.1975 0.8584 0.112 Uiso 0.5 1 calc R . P A 2
O1 O 0.6029(8) 0.316(3) 0.546(2) 0.099(9) Uani 0.3333 1 d G . P A -1
C7AA C 0.5271(5) 0.362(4) 0.839(4) 0.099(9) Uani 0.25 1 d G . P A -1
H7AA H 0.5283 0.3466 0.9199 0.149 Uiso 0.25 1 calc . . P B -1
H7AB H 0.5083 0.3134 0.8031 0.149 Uiso 0.25 1 calc . . P C -1
H7AC H 0.5192 0.4375 0.8271 0.149 Uiso 0.25 1 calc . . P D -1
C4 C 0.584(3) 0.236(7) 0.597(7) 0.099(9) Uani 0.25 1 d . . P A -1
H4A H 0.6039 0.1864 0.6290 0.119 Uiso 0.25 1 calc R . P A -1
H4B H 0.5702 0.1947 0.5378 0.119 Uiso 0.25 1 calc R . P A -1
C10 C 0.557(3) 0.260(6) 0.684(6) 0.099(9) Uani 0.25 1 d . . P A -1
H10A H 0.5486 0.1924 0.7226 0.119 Uiso 0.25 1 calc R . P A -1
H10B H 0.5338 0.2966 0.6530 0.119 Uiso 0.25 1 calc R . P A -1

loop_
_atom_site_aniso_label
_atom_site_aniso_U_11
_atom_site_aniso_U_22
_atom_site_aniso_U_33
_atom_site_aniso_U_23
_atom_site_aniso_U_13
_atom_site_aniso_U_12
P001 0.0362(14) 0.0476(16) 0.0432(15) -0.0016(13) -0.0073(13) 0.0034(12)
P002 0.0496(16) 0.0415(15) 0.0452(16) -0.0013(13) -0.0146(14) -0.0038(12)
P003 0.0517(17) 0.0501(17) 0.0424(15) 0.0031(14) -0.0212(14) -0.0018(13)
P004 0.060(2) 0.0412(16) 0.070(2) 0.0005(16) -0.0202(18) 0.0054(14)
Na07 0.061(2) 0.0573(19) 0.0375(16) -0.0080(14) -0.0011(14) 0.0088(15)
O08 0.049(4) 0.038(4) 0.030(3) 0.002(3) -0.016(3) -0.006(3)
O00A 0.034(4) 0.036(4) 0.025(3) 0.004(3) -0.005(3) 0.001(3)
N00B 0.038(5) 0.035(4) 0.028(4) 0.002(3) -0.001(3) -0.005(3)
N00C 0.037(5) 0.035(4) 0.033(4) 0.004(3) -0.008(4) -0.010(3)
C00E 0.042(5) 0.035(5) 0.019(4) -0.004(4) -0.001(4) -0.007(4)
C00G 0.035(5) 0.038(5) 0.032(5) 0.009(4) -0.004(4) -0.013(4)
C00H 0.050(6) 0.037(5) 0.046(6) 0.005(5) -0.004(5) -0.002(5)
C00I 0.039(6) 0.054(7) 0.049(6) -0.012(6) -0.007(5) -0.010(5)
C00J 0.040(6) 0.047(6) 0.030(5) 0.004(5) -0.015(4) -0.006(5)
O00K 0.061(2) 0.0573(19) 0.0375(16) -0.0080(14) -0.0011(14) 0.0088(15)
O00L 0.061(2) 0.0573(19) 0.0375(16) -0.0080(14) -0.0011(14) 0.0088(15)
C00N 0.048(7) 0.057(7) 0.050(7) 0.005(6) 0.006(6) -0.011(6)
C00O 0.040(6) 0.061(7) 0.029(5) 0.005(5) -0.001(5) -0.010(5)
C00P 0.039(6) 0.052(7) 0.050(7) -0.004(5) 0.006(5) -0.003(5)
C00Q 0.043(6) 0.064(7) 0.037(6) 0.019(6) -0.022(5) -0.013(5)
C00S 0.044(6) 0.048(6) 0.040(6) 0.023(5) -0.005(5) -0.005(5)
C00U 0.037(6) 0.064(8) 0.037(5) 0.009(5) -0.009(5) 0.007(5)
C00V 0.054(7) 0.044(6) 0.021(5) -0.005(4) -0.005(4) -0.006(5)
O00W 0.061(2) 0.0573(19) 0.0375(16) -0.0080(14) -0.0011(14) 0.0088(15)
O00X 0.061(2) 0.0573(19) 0.0375(16) -0.0080(14) -0.0011(14) 0.0088(15)
C00Z 0.055(8) 0.097(11) 0.055(8) -0.014(8) 0.022(7) 0.000(8)
C010 0.075(9) 0.084(10) 0.028(5) 0.001(6) -0.005(6) -0.014(7)
C011 0.068(9) 0.091(10) 0.048(7) 0.025(7) -0.003(7) -0.035(8)
C012 0.097(11) 0.111(12) 0.026(6) -0.001(7) -0.006(6) -0.063(10)
O013 0.061(2) 0.0573(19) 0.0375(16) -0.0080(14) -0.0011(14) 0.0088(15)
C014 0.103(13) 0.113(13) 0.033(7) -0.028(8) 0.023(8) -0.006(10)
C016 0.094(11) 0.117(13) 0.031(6) -0.004(8) 0.016(7) -0.045(10)
C019 0.061(2) 0.0573(19) 0.0375(16) -0.0080(14) -0.0011(14) 0.0088(15)
C01A 0.061(2) 0.0573(19) 0.0375(16) -0.0080(14) -0.0011(14) 0.0088(15)
C01C 0.061(2) 0.0573(19) 0.0375(16) -0.0080(14) -0.0011(14) 0.0088(15)
C01D 0.061(2) 0.0573(19) 0.0375(16) -0.0080(14) -0.0011(14) 0.0088(15)
C01G 0.061(2) 0.0573(19) 0.0375(16) -0.0080(14) -0.0011(14) 0.0088(15)
C01H 0.061(2) 0.0573(19) 0.0375(16) -0.0080(14) -0.0011(14) 0.0088(15)
C01I 0.061(2) 0.0573(19) 0.0375(16) -0.0080(14) -0.0011(14) 0.0088(15)
O0AA 0.039(4) 0.035(4) 0.031(3) -0.002(3) 0.001(3) 0.002(3)
B2 0.041(7) 0.049(7) 0.029(6) 0.005(5) 0.001(5) 0.001(5)
C3 0.061(2) 0.0573(19) 0.0375(16) -0.0080(14) -0.0011(14) 0.0088(15)
C6 0.061(2) 0.0573(19) 0.0375(16) -0.0080(14) -0.0011(14) 0.0088(15)
C14 0.061(2) 0.0573(19) 0.0375(16) -0.0080(14) -0.0011(14) 0.0088(15)
C0AA 0.054(6) 0.031(5) 0.022(4) -0.005(4) 0.003(4) -0.002(4)
P0 0.0459(17) 0.0581(19) 0.067(2) 0.0132(17) 0.0135(17) -0.0075(14)
P1 0.095(3) 0.065(2) 0.070(2) 0.014(2) -0.002(2) -0.038(2)
C1AA 0.099(10) 0.028(5) 0.033(6) -0.003(4) -0.003(6) -0.014(6)
N00E 0.072(6) 0.043(5) 0.021(4) 0.000(4) 0.010(4) 0.014(4)
C2AA 0.069(8) 0.064(8) 0.042(6) -0.008(6) 0.006(6) 0.014(6)
C0 0.105(12) 0.072(10) 0.063(9) -0.028(8) -0.016(9) 0.052(9)
C4AA 0.17(2) 0.059(10) 0.073(11) -0.022(8) -0.004(13) 0.065(13)
C2 0.19(2) 0.041(7) 0.041(7) -0.011(6) -0.019(11) 0.014(10)
C19 0.061(2) 0.0573(19) 0.0375(16) -0.0080(14) -0.0011(14) 0.0088(15)
C3AA 0.114(15) 0.129(18) 0.120(18) -0.096(16) 0.019(13) -0.005(13)
O2 0.088(6) 0.078(6) 0.114(8) 0.035(6) -0.013(6) 0.013(5)
C6AA 0.088(6) 0.078(6) 0.114(8) 0.035(6) -0.013(6) 0.013(5)
C5 0.088(6) 0.078(6) 0.114(8) 0.035(6) -0.013(6) 0.013(5)
C8 0.088(6) 0.078(6) 0.114(8) 0.035(6) -0.013(6) 0.013(5)
C5AA 0.088(6) 0.078(6) 0.114(8) 0.035(6) -0.013(6) 0.013(5)
O3 0.088(6) 0.078(6) 0.114(8) 0.035(6) -0.013(6) 0.013(5)
C11 0.088(6) 0.078(6) 0.114(8) 0.035(6) -0.013(6) 0.013(5)
C12 0.088(6) 0.078(6) 0.114(8) 0.035(6) -0.013(6) 0.013(5)
C15 0.088(6) 0.078(6) 0.114(8) 0.035(6) -0.013(6) 0.013(5)
C16 0.088(6) 0.078(6) 0.114(8) 0.035(6) -0.013(6) 0.013(5)
O1 0.15(3) 0.078(18) 0.066(16) -0.027(14) -0.006(17) -0.008(18)
C7AA 0.15(3) 0.078(18) 0.066(16) -0.027(14) -0.006(17) -0.008(18)
C4 0.15(3) 0.078(18) 0.066(16) -0.027(14) -0.006(17) -0.008(18)
C10 0.15(3) 0.078(18) 0.066(16) -0.027(14) -0.006(17) -0.008(18)

loop_
_atom_type_symbol
_atom_type_description
_atom_type_scat_dispersion_real
_atom_type_scat_dispersion_imag
_atom_type_scat_source
C C 0.0033 0.0016 'International Tables Vol C Tables 4.2.6.8 and 6.1.1.4'
H H 0.0000 0.0000 'International Tables Vol C Tables 4.2.6.8 and 6.1.1.4'
B B 0.0013 0.0007 'International Tables Vol C Tables 4.2.6.8 and 6.1.1.4'
N N 0.0061 0.0033 'International Tables Vol C Tables 4.2.6.8 and 6.1.1.4'
Na Na 0.0362 0.0249 'International Tables Vol C Tables 4.2.6.8 and 6.1.1.4'
O O 0.0106 0.0060 'International Tables Vol C Tables 4.2.6.8 and 6.1.1.4'
P P 0.1023 0.0942 'International Tables Vol C Tables 4.2.6.8 and 6.1.1.4'

loop_
_geom_angle_atom_site_label_1
_geom_angle_atom_site_label_2
_geom_angle_atom_site_label_3
_geom_angle
_geom_angle_site_symmetry_1
_geom_angle_site_symmetry_3
_geom_angle_publ_flag
C00E P001 P003 93.7(3) . . ?
C00G P002 P004 93.7(4) . . ?
C00V P003 P001 93.6(3) . . ?
C00S P004 P002 94.0(4) . . ?
O00K Na07 O00X 70.1(5) . . ?
O00K Na07 O1 101.7(9) . . ?
O00L Na07 O00K 170.2(5) . . ?
O00L Na07 O00W 97.6(5) . . ?
O00L Na07 O00X 101.1(5) . . ?
O00L Na07 O013 95.2(5) . . ?
O00L Na07 O2 86.0(7) . . ?
O00L Na07 O3 84.1(6) . . ?
O00L Na07 O1 70.7(9) . . ?
O00W Na07 O00K 92.0(5) . . ?
O00W Na07 O00X 155.7(5) . . ?
O00W Na07 O013 70.0(5) . . ?
O00W Na07 O1 149.0(7) . . ?
O00X Na07 O1 33.4(8) . . ?
O013 Na07 O00K 89.7(5) . . ?
O013 Na07 O00X 92.9(5) . . ?
O013 Na07 O1 82.2(7) . . ?
O2 Na07 O00W 109.1(8) . . ?
O2 Na07 O013 178.5(7) . . ?
O2 Na07 O3 6.1(9) . . ?
O3 Na07 O00W 103.5(6) . . ?
O3 Na07 O013 173.3(6) . . ?
C00G O08 B2 125.7(8) . . ?
C00E O00A B2 125.4(8) . . ?
C00E N00B C00P 122.0(9) . . ?
C00E N00B C00V 115.6(8) . . ?
C00V N00B C00P 122.4(9) . . ?
C00G N00C C00O 121.7(9) . . ?
C00G N00C C00S 117.8(9) . . ?
C00S N00C C00O 120.5(9) . . ?
O00A C00E P001 128.8(7) . . ?
O00A C00E N00B 112.7(8) . . ?
N00B C00E P001 118.5(7) . . ?
O08 C00G P002 128.5(7) . . ?
O08 C00G N00C 113.8(9) . . ?
N00C C00G P002 117.7(8) . . ?
C00J C00H H00H 119.5 . . ?
C00N C00H H00H 119.5 . . ?
C00N C00H C00J 120.9(11) . . ?
C00O C00I H00I 119.7 . . ?
C00O C00I C00Q 120.6(11) . . ?
C00Q C00I H00I 119.7 . . ?
C00H C00J B2 124.4(10) . . ?
C012 C00J C00H 116.4(11) . . ?
C012 C00J B2 119.1(10) . . ?
C01C O00K Na07 124.9(10) . . ?
C01G O00K Na07 116.5(12) . . ?
C01G O00K C01C 110.5(15) . . ?
C3 O00L Na07 112.0(12) . . ?
C3 O00L C7AA 72.6(16) . . ?
C3 O00L C10 132(3) . . ?
C19 O00L Na07 133.9(12) . . ?
C19 O00L C3 112.2(17) . . ?
C19 O00L C7AA 51.9(16) . . ?
C19 O00L C10 33(3) . . ?
C7AA O00L Na07 134.7(18) . . ?
C10 O00L Na07 114(3) . . ?
C10 O00L C7AA 85(4) . . ?
C00H C00N H00N 118.8 . . ?
C011 C00N C00H 122.4(13) . . ?
C011 C00N H00N 118.8 . . ?
N00C C00O H00O 120.0 . . ?
C00I C00O N00C 120.0(11) . . ?
C00I C00O H00O 120.0 . . ?
N00B C00P H00P 120.2 . . ?
C00Z C00P N00B 119.5(12) . . ?
C00Z C00P H00P 120.2 . . ?
C00I C00Q H00Q 120.6 . . ?
C00U C00Q C00I 118.9(10) . . ?
C00U C00Q H00Q 120.6 . . ?
N00C C00S P004 116.8(8) . . ?
N00C C00S C00U 116.5(11) . . ?
C00U C00S P004 126.6(9) . . ?
C00Q C00U C00S 123.4(11) . . ?
C00Q C00U H00U 118.3 . . ?
C00S C00U H00U 118.3 . . ?
N00B C00V P003 118.7(7) . . ?
N00B C00V C010 115.6(10) . . ?
C010 C00V P003 125.7(9) . . ?
C019 O00W Na07 115.1(12) . . ?
C019 O00W C01A 118.3(16) . . ?
C01A O00W Na07 126.5(12) . . ?
C01D O00X Na07 108.1(10) . . ?
C3AA O00X Na07 126.5(13) . . ?
C3AA O00X C01D 114.3(15) . . ?
C3AA O00X O1 64.7(17) . . ?
O1 O00X Na07 74.5(12) . . ?
O1 O00X C01D 176.8(15) . . ?
C00P C00Z H00Z 120.0 . . ?
C00P C00Z C014 120.1(13) . . ?
C014 C00Z H00Z 120.0 . . ?
C00V C010 H010 119.1 . . ?
C014 C010 C00V 121.9(12) . . ?
C014 C010 H010 119.1 . . ?
C00N C011 H011 121.3 . . ?
C00N C011 C016 117.3(12) . . ?
C016 C011 H011 121.3 . . ?
C00J C012 H012 119.5 . . ?
C00J C012 C016 121.0(13) . . ?
C016 C012 H012 119.5 . . ?
C01I O013 Na07 114.4(13) . . ?
C01I O013 C6 121.2(17) . . ?
C6 O013 Na07 122.0(12) . . ?
C00Z C014 H014 119.8 . . ?
C010 C014 C00Z 120.4(12) . . ?
C010 C014 H014 119.8 . . ?
C011 C016 C012 121.8(13) . . ?
C011 C016 H016 119.1 . . ?
C012 C016 H016 119.1 . . ?
O00W C019 H01A 108.1 . . ?
O00W C019 H01B 108.1 . . ?
O00W C019 C01I 116.7(17) . . ?
H01A C019 H01B 107.3 . . ?
C01I C019 H01A 108.1 . . ?
C01I C019 H01B 108.1 . . ?
O00W C01A H01C 109.5 . . ?
O00W C01A H01D 109.5 . . ?
O00W C01A H01E 109.5 . . ?
H01C C01A H01D 109.5 . . ?
H01C C01A H01E 109.5 . . ?
H01D C01A H01E 109.5 . . ?
O00K C01C H01F 109.5 . . ?
O00K C01C H01G 109.5 . . ?
O00K C01C H01H 109.5 . . ?
H01F C01C H01G 109.5 . . ?
H01F C01C H01H 109.5 . . ?
H01G C01C H01H 109.5 . . ?
O00X C01D H01I 109.1 . . ?
O00X C01D H01J 109.1 . . ?
O00X C01D C01G 112.3(16) . . ?
H01I C01D H01J 107.9 . . ?
C01G C01D H01I 109.1 . . ?
C01G C01D H01J 109.1 . . ?
O00K C01G C01D 105.1(16) . . ?
O00K C01G H01K 110.7 . . ?
O00K C01G H01L 110.7 . . ?
C01D C01G H01K 110.7 . . ?
C01D C01G H01L 110.7 . . ?
H01K C01G H01L 108.8 . . ?
H01M C01H H01N 108.1 . . ?
C3 C01H H01M 109.5 . . ?
C3 C01H H01N 109.5 . . ?
C14 C01H H01M 109.5 . . ?
C14 C01H H01N 109.5 . . ?
C14 C01H C3 110.9(18) . . ?
C7AA C01H H01M 149.6 . . ?
C7AA C01H H01N 59.3 . . ?
C7AA C01H C3 101(2) . . ?
C7AA C01H C14 58(3) . . ?
O013 C01I C019 122.1(19) . . ?
O013 C01I H01O 106.8 . . ?
O013 C01I H01P 106.8 . . ?
C019 C01I H01O 106.8 . . ?
C019 C01I H01P 106.8 . . ?
H01O C01I H01P 106.6 . . ?
C0AA O0AA B2 122.2(8) . . ?
O08 B2 O00A 106.9(9) . . ?
O08 B2 C00J 111.7(9) . . ?
O08 B2 O0AA 107.3(9) . . ?
O00A B2 C00J 113.8(9) . . ?
O00A B2 O0AA 111.0(9) . . ?
O0AA B2 C00J 105.9(9) . . ?
O00L C3 H3A 112.1 . . ?
O00L C3 H3B 112.1 . . ?
C01H C3 O00L 98.3(16) . . ?
C01H C3 H3A 112.1 . . ?
C01H C3 H3B 112.1 . . ?
H3A C3 H3B 109.8 . . ?
O013 C6 H6A 109.5 . . ?
O013 C6 H6B 109.5 . . ?
O013 C6 H6C 109.5 . . ?
H6A C6 H6B 109.5 . . ?
H6A C6 H6C 109.5 . . ?
H6B C6 H6C 109.5 . . ?
C01H C14 H14A 112.0 . . ?
C01H C14 H14B 112.0 . . ?
C01H C14 C19 99.0(18) . . ?
H14A C14 H14B 109.7 . . ?
C19 C14 H14A 112.0 . . ?
C19 C14 H14B 112.0 . . ?
C7AA C14 C01H 55(2) . . ?
C7AA C14 H14A 85.0 . . ?
C7AA C14 H14B 164.1 . . ?
C7AA C14 C19 66(2) . . ?
O0AA C0AA P0 130.3(8) . . ?
O0AA C0AA N00E 113.0(9) . . ?
N00E C0AA P0 116.5(8) . . ?
C0AA P0 P1 94.5(4) . . ?
C1AA P1 P0 93.7(4) . . ?
N00E C1AA P1 116.7(9) . . ?
N00E C1AA C2 116.8(15) . . ?
C2 C1AA P1 126.4(13) . . ?
C0AA N00E C1AA 118.6(11) . . ?
C0AA N00E C2AA 121.6(10) . . ?
C1AA N00E C2AA 119.9(11) . . ?
N00E C2AA H2AA 119.5 . . ?
C0 C2AA N00E 121.1(15) . . ?
C0 C2AA H2AA 119.5 . . ?
C2AA C0 H0 120.1 . . ?
C2AA C0 C4AA 119.9(17) . . ?
C4AA C0 H0 120.1 . . ?
C0 C4AA H4AA 120.1 . . ?
C2 C4AA C0 119.7(15) . . ?
C2 C4AA H4AA 120.1 . . ?
C1AA C2 H2 118.8 . . ?
C4AA C2 C1AA 122.4(17) . . ?
C4AA C2 H2 118.8 . . ?
O00L C19 C14 104.7(16) . . ?
O00L C19 H19A 110.8 . . ?
O00L C19 H19B 110.8 . . ?
O00L C19 C7AA 84.0(17) . . ?
C14 C19 H19A 110.8 . . ?
C14 C19 H19B 110.8 . . ?
H19A C19 H19B 108.9 . . ?
C7AA C19 C14 48(2) . . ?
C7AA C19 H19A 158.0 . . ?
C7AA C19 H19B 79.0 . . ?
C10 C19 O00L 87(6) . . ?
C10 C19 C14 133(6) . . ?
C10 C19 H19A 28.2 . . ?
C10 C19 H19B 106.5 . . ?
C10 C19 C7AA 170(7) . . ?
O00X C3AA H3AD 109.5 . . ?
O00X C3AA H3AE 109.5 . . ?
O00X C3AA H3AF 109.5 . . ?
O00X C3AA H3AA 81.3 . . ?
O00X C3AA H3AB 168.2 . . ?
O00X C3AA H3AC 70.0 . . ?
O00X C3AA O1 61.0(16) . . ?
H3AD C3AA H3AE 109.5 . . ?
H3AD C3AA H3AF 109.5 . . ?
H3AD C3AA H3AA 122.5 . . ?
H3AD C3AA H3AB 61.0 . . ?
H3AD C3AA H3AC 127.6 . . ?
H3AE C3AA H3AF 109.5 . . ?
H3AE C3AA H3AA 28.2 . . ?
H3AE C3AA H3AB 81.3 . . ?
H3AE C3AA H3AC 120.1 . . ?
H3AF C3AA H3AA 119.7 . . ?
H3AF C3AA H3AB 70.0 . . ?
H3AF C3AA H3AC 39.7 . . ?
H3AA C3AA H3AB 109.5 . . ?
H3AA C3AA H3AC 109.5 . . ?
H3AB C3AA H3AC 109.5 . . ?
O1 C3AA H3AD 48.6 . . ?
O1 C3AA H3AE 122.1 . . ?
O1 C3AA H3AF 128.0 . . ?
O1 C3AA H3AA 109.5 . . ?
O1 C3AA H3AB 109.5 . . ?
O1 C3AA H3AC 109.5 . . ?
C6AA O2 Na07 119.8(12) . . ?
C6AA O2 C5AA 109.3 . . ?
C6AA O2 C11 114.3(14) . . ?
C5AA O2 Na07 129.9(12) . . ?
C5AA O2 C11 30.9(15) . . ?
C11 O2 Na07 111.8(13) . . ?
C16 O2 Na07 133.4(19) . . ?
C16 O2 C6AA 46.0(16) . . ?
C16 O2 C5AA 88.0(14) . . ?
C16 O2 C11 113.6(17) . . ?
O2 C6AA H6AA 110.4 . . ?
O2 C6AA H6AB 110.4 . . ?
O2 C6AA C5 106.5 . . ?
H6AA C6AA H6AB 108.6 . . ?
C5 C6AA H6AA 110.4 . . ?
C5 C6AA H6AB 110.4 . . ?
O3 C6AA O2 9.8(15) . . ?
O3 C6AA H6AA 116.9 . . ?
O3 C6AA H6AB 100.9 . . ?
O3 C6AA C5 109.1(11) . . ?
C16 C6AA O2 61.6(15) . . ?
C16 C6AA H6AA 79.6 . . ?
C16 C6AA H6AB 170.7 . . ?
C16 C6AA C5 69.5(15) . . ?
C16 C6AA O3 70.9(18) . . ?
C6AA C5 H5A 111.5 . . ?
C6AA C5 H5B 111.5 . . ?
C6AA C5 C8 101.5 . . ?
C6AA C5 C15 94.2(11) . . ?
C6AA C5 C16 41.5(13) . . ?
H5A C5 H5B 109.3 . . ?
C8 C5 H5A 111.5 . . ?
C8 C5 H5B 111.5 . . ?
C8 C5 C15 61.3(14) . . ?
C8 C5 C16 93.1(12) . . ?
C15 C5 H5A 58.1 . . ?
C15 C5 H5B 154.3 . . ?
C16 C5 H5A 77.4 . . ?
C16 C5 H5B 148.4 . . ?
C16 C5 C15 55.6(12) . . ?
C5 C8 H8A 111.5 . . ?
C5 C8 H8B 111.5 . . ?
C5 C8 C11 108.9(11) . . ?
C5 C8 C15 65.1(13) . . ?
H8A C8 H8B 109.3 . . ?
C5AA C8 C5 101.5 . . ?
C5AA C8 H8A 111.5 . . ?
C5AA C8 H8B 111.5 . . ?
C5AA C8 C11 25.7(14) . . ?
C5AA C8 C15 61.7(11) . . ?
C11 C8 H8A 86.1 . . ?
C11 C8 H8B 126.6 . . ?
C12 C8 C5 131(3) . . ?
C12 C8 H8A 114.3 . . ?
C12 C8 H8B 69.4 . . ?
C12 C8 C5AA 44(2) . . ?
C12 C8 C11 57.9(19) . . ?
C12 C8 C15 67(3) . . ?
C15 C8 H8A 170.1 . . ?
C15 C8 H8B 80.4 . . ?
C15 C8 C11 86.5(14) . . ?
O2 C5AA C8 106.4 . . ?
O2 C5AA H5AA 110.4 . . ?
O2 C5AA H5AB 110.4 . . ?
O2 C5AA O3 9.3(14) . . ?
O2 C5AA C15 92.9(13) . . ?
O2 C5AA C16 43.5(9) . . ?
C8 C5AA H5AA 110.4 . . ?
C8 C5AA H5AB 110.4 . . ?
C8 C5AA C15 63.3(15) . . ?
C8 C5AA C16 79.4(9) . . ?
H5AA C5AA H5AB 108.6 . . ?
O3 C5AA C8 101.3(12) . . ?
O3 C5AA H5AA 105.9 . . ?
O3 C5AA H5AB 119.8 . . ?
O3 C5AA C15 97.6(17) . . ?
O3 C5AA C16 47.6(9) . . ?
C11 C5AA O2 77(3) . . ?
C11 C5AA C8 96(3) . . ?
C11 C5AA H5AA 42.7 . . ?
C11 C5AA H5AB 147.8 . . ?
C11 C5AA O3 70(2) . . ?
C11 C5AA C12 105(4) . . ?
C11 C5AA C15 154(3) . . ?
C11 C5AA C16 114(3) . . ?
C12 C5AA O2 132.9(16) . . ?
C12 C5AA C8 27.0(18) . . ?
C12 C5AA H5AA 99.8 . . ?
C12 C5AA H5AB 92.0 . . ?
C12 C5AA O3 128(2) . . ?
C12 C5AA C15 64.0(14) . . ?
C12 C5AA C16 98.8(16) . . ?
C15 C5AA H5AA 156.5 . . ?
C15 C5AA H5AB 58.1 . . ?
C15 C5AA C16 50.0(9) . . ?
C16 C5AA H5AA 153.5 . . ?
C16 C5AA H5AB 89.4 . . ?
C6AA O3 Na07 123.3(13) . . ?
C6AA O3 C5AA 109.6(14) . . ?
C6AA O3 C11 122.0(13) . . ?
C6AA O3 C16 45.5(16) . . ?
C5AA O3 Na07 125.1(13) . . ?
C11 O3 Na07 113.1(7) . . ?
C11 O3 C5AA 30.5(14) . . ?
C16 O3 Na07 125.5(6) . . ?
C16 O3 C5AA 81.5(12) . . ?
C16 O3 C11 109.5 . . ?
O2 C11 C8 92.9(14) . . ?
O2 C11 H11A 119.9 . . ?
O2 C11 H11B 103.9 . . ?
O2 C11 C12 103.1(9) . . ?
C8 C11 H11A 98.3 . . ?
C8 C11 H11B 134.4 . . ?
C5AA C11 O2 72(2) . . ?
C5AA C11 C8 58.1(18) . . ?
C5AA C11 O3 80(2) . . ?
C5AA C11 H11A 155.4 . . ?
C5AA C11 H11B 87.1 . . ?
C5AA C11 C12 45(2) . . ?
O3 C11 O2 9.7(14) . . ?
O3 C11 C8 92.8(10) . . ?
O3 C11 H11A 110.4 . . ?
O3 C11 H11B 110.4 . . ?
O3 C11 C12 106.5 . . ?
H11A C11 H11B 108.6 . . ?
C12 C11 C8 23.9(12) . . ?
C12 C11 H11A 110.4 . . ?
C12 C11 H11B 110.4 . . ?
C8 C12 C5AA 109(3) . . ?
C8 C12 C11 98(2) . . ?
C8 C12 H12A 31.7 . . ?
C8 C12 H12B 139.8 . . ?
C8 C12 C15 87(3) . . ?
C5AA C12 C11 29(2) . . ?
C5AA C12 H12A 133.4 . . ?
C5AA C12 H12B 110.4 . . ?
C5AA C12 C15 74.6(19) . . ?
C11 C12 H12A 111.5 . . ?
C11 C12 H12B 111.5 . . ?
C11 C12 C15 101.3 . . ?
H12A C12 H12B 109.3 . . ?
C15 C12 H12A 111.5 . . ?
C15 C12 H12B 111.5 . . ?
C5 C15 H15A 165.8 . . ?
C5 C15 H15B 73.4 . . ?
C8 C15 C5 53.7(12) . . ?
C8 C15 H15A 137.5 . . ?
C8 C15 H15B 96.6 . . ?
C5AA C15 C5 89.4(15) . . ?
C5AA C15 C8 54.9(12) . . ?
C5AA C15 H15A 93.1 . . ?
C5AA C15 H15B 151.3 . . ?
C12 C15 C5 79.4(13) . . ?
C12 C15 C8 26.1(11) . . ?
C12 C15 C5AA 41.3(12) . . ?
C12 C15 H15A 111.4 . . ?
C12 C15 H15B 111.4 . . ?
H15A C15 H15B 109.3 . . ?
C16 C15 C5 55.8(10) . . ?
C16 C15 C8 88.2(11) . . ?
C16 C15 C5AA 74.6(11) . . ?
C16 C15 C12 101.6 . . ?
C16 C15 H15A 111.4 . . ?
C16 C15 H15B 111.4 . . ?
O2 C16 C5 112(2) . . ?
O2 C16 C5AA 48.4(10) . . ?
O2 C16 O3 9.3(16) . . ?
O2 C16 C15 103.1(14) . . ?
O2 C16 H16A 104.2 . . ?
O2 C16 H16B 119.6 . . ?
C6AA C16 O2 72.4(18) . . ?
C6AA C16 C5 69.0(18) . . ?
C6AA C16 C5AA 99(2) . . ?
C6AA C16 O3 63.6(18) . . ?
C6AA C16 C15 131.3(17) . . ?
C6AA C16 H16A 117.7 . . ?
C6AA C16 H16B 47.6 . . ?
C5 C16 C5AA 85.8(14) . . ?
C5 C16 H16A 142.8 . . ?
C5 C16 H16B 46.1 . . ?
C5AA C16 H16A 125.7 . . ?
C5AA C16 H16B 125.6 . . ?
O3 C16 C5 105.0(15) . . ?
O3 C16 C5AA 50.9(10) . . ?
O3 C16 C15 106.3 . . ?
O3 C16 H16A 110.5 . . ?
O3 C16 H16B 110.5 . . ?
C15 C16 C5 68.6(13) . . ?
C15 C16 C5AA 55.5(10) . . ?
C15 C16 H16A 110.5 . . ?
C15 C16 H16B 110.5 . . ?
H16A C16 H16B 108.7 . . ?
O00X O1 Na07 72.1(12) . . ?
O00X O1 C3AA 54.3(15) . . ?
C3AA O1 Na07 116.7(15) . . ?
C4 O1 Na07 111(3) . . ?
C4 O1 O00X 142(5) . . ?
C4 O1 C3AA 95(4) . . ?
O00L C7AA H7AA 109.5 . . ?
O00L C7AA H7AB 109.5 . . ?
O00L C7AA H7AC 109.5 . . ?
C01H C7AA O00L 83.4(15) . . ?
C01H C7AA C14 67(3) . . ?
C01H C7AA C19 107(3) . . ?
C01H C7AA H7AA 26.6 . . ?
C01H C7AA H7AB 115.3 . . ?
C01H C7AA H7AC 125.5 . . ?
C14 C7AA O00L 89(2) . . ?
C14 C7AA C19 66(2) . . ?
C14 C7AA H7AA 73.6 . . ?
C14 C7AA H7AB 50.8 . . ?
C14 C7AA H7AC 157.5 . . ?
C19 C7AA O00L 44.1(10) . . ?
C19 C7AA H7AA 129.8 . . ?
C19 C7AA H7AB 65.7 . . ?
C19 C7AA H7AC 119.2 . . ?
H7AA C7AA H7AB 109.5 . . ?
H7AA C7AA H7AC 109.5 . . ?
H7AB C7AA H7AC 109.5 . . ?
O1 C4 H4A 107.4 . . ?
O1 C4 H4B 107.4 . . ?
O1 C4 C10 120(7) . . ?
H4A C4 H4B 107.0 . . ?
C10 C4 H4A 107.4 . . ?
C10 C4 H4B 107.4 . . ?
O00L C10 H10A 110.6 . . ?
O00L C10 H10B 110.6 . . ?
C19 C10 O00L 60(4) . . ?
C19 C10 C4 162(10) . . ?
C19 C10 H10A 86.6 . . ?
C19 C10 H10B 67.8 . . ?
C4 C10 O00L 106(7) . . ?
C4 C10 H10A 110.6 . . ?
C4 C10 H10B 110.6 . . ?
H10A C10 H10B 108.7 . . ?

loop_
_geom_bond_atom_site_label_1
_geom_bond_atom_site_label_2
_geom_bond_distance
_geom_bond_site_symmetry_2
_geom_bond_publ_flag
P001 P003 2.120(4) . ?
P001 C00E 1.734(10) . ?
P002 P004 2.127(4) . ?
P002 C00G 1.725(11) . ?
P003 C00V 1.720(12) . ?
P004 C00S 1.733(13) . ?
Na07 O00K 2.381(14) . ?
Na07 O00L 2.324(16) . ?
Na07 O00W 2.349(14) . ?
Na07 O00X 2.381(13) . ?
Na07 O013 2.368(15) . ?
Na07 O2 2.341(15) . ?
Na07 O3 2.349(15) . ?
Na07 O1 2.41(2) . ?
O08 C00G 1.343(13) . ?
O08 B2 1.453(14) . ?
O00A C00E 1.340(11) . ?
O00A B2 1.478(13) . ?
N00B C00E 1.370(13) . ?
N00B C00P 1.395(14) . ?
N00B C00V 1.392(13) . ?
N00C C00G 1.371(12) . ?
N00C C00O 1.398(14) . ?
N00C C00S 1.383(14) . ?
C00H H00H 0.9300 . ?
C00H C00J 1.387(15) . ?
C00H C00N 1.385(16) . ?
C00I H00I 0.9300 . ?
C00I C00O 1.361(16) . ?
C00I C00Q 1.388(17) . ?
C00J C012 1.380(17) . ?
C00J B2 1.643(16) . ?
O00K C01C 1.49(2) . ?
O00K C01G 1.38(2) . ?
O00L C3 1.44(2) . ?
O00L C19 1.37(2) . ?
O00L C7AA 1.95(2) . ?
O00L C10 1.57(7) . ?
C00N H00N 0.9300 . ?
C00N C011 1.354(19) . ?
C00O H00O 0.9300 . ?
C00P H00P 0.9300 . ?
C00P C00Z 1.355(18) . ?
C00Q H00Q 0.9300 . ?
C00Q C00U 1.332(17) . ?
C00S C00U 1.413(15) . ?
C00U H00U 0.9300 . ?
C00V C010 1.436(16) . ?
O00W C019 1.32(2) . ?
O00W C01A 1.37(2) . ?
O00X C01D 1.46(2) . ?
O00X C3AA 1.28(2) . ?
O00X O1 1.38(3) . ?
C00Z H00Z 0.9300 . ?
C00Z C014 1.41(2) . ?
C010 H010 0.9300 . ?
C010 C014 1.34(2) . ?
C011 H011 0.9300 . ?
C011 C016 1.36(2) . ?
C012 H012 0.9300 . ?
C012 C016 1.395(19) . ?
O013 C01I 1.24(2) . ?
O013 C6 1.39(2) . ?
C014 H014 0.9300 . ?
C016 H016 0.9300 . ?
C019 H01A 0.9700 . ?
C019 H01B 0.9700 . ?
C019 C01I 1.45(3) . ?
C01A H01C 0.9600 . ?
C01A H01D 0.9600 . ?
C01A H01E 0.9600 . ?
C01C H01F 0.9600 . ?
C01C H01G 0.9600 . ?
C01C H01H 0.9600 . ?
C01D H01I 0.9700 . ?
C01D H01J 0.9700 . ?
C01D C01G 1.47(3) . ?
C01G H01K 0.9700 . ?
C01G H01L 0.9700 . ?
C01H H01M 0.9700 . ?
C01H H01N 0.9700 . ?
C01H C3 1.44(3) . ?
C01H C14 1.37(3) . ?
C01H C7AA 1.22(5) . ?
C01I H01O 0.9700 . ?
C01I H01P 0.9700 . ?
O0AA B2 1.480(15) . ?
O0AA C0AA 1.330(12) . ?
C3 H3A 0.9700 . ?
C3 H3B 0.9700 . ?
C6 H6A 0.9600 . ?
C6 H6B 0.9600 . ?
C6 H6C 0.9600 . ?
C14 H14A 0.9700 . ?
C14 H14B 0.9700 . ?
C14 C19 1.55(3) . ?
C14 C7AA 1.26(6) . ?
C0AA P0 1.730(11) . ?
C0AA N00E 1.362(13) . ?
P0 P1 2.118(5) . ?
P1 C1AA 1.725(16) . ?
C1AA N00E 1.391(15) . ?
C1AA C2 1.42(2) . ?
N00E C2AA 1.441(17) . ?
C2AA H2AA 0.9300 . ?
C2AA C0 1.318(19) . ?
C0 H0 0.9300 . ?
C0 C4AA 1.43(3) . ?
C4AA H4AA 0.9300 . ?
C4AA C2 1.34(3) . ?
C2 H2 0.9300 . ?
C19 H19A 0.9700 . ?
C19 H19B 0.9700 . ?
C19 C7AA 1.55(4) . ?
C19 C10 0.86(8) . ?
C3AA H3AD 0.9600 . ?
C3AA H3AE 0.9600 . ?
C3AA H3AF 0.9600 . ?
C3AA H3AA 0.9600 . ?
C3AA H3AB 0.9600 . ?
C3AA H3AC 0.9600 . ?
C3AA O1 1.43(3) . ?
O2 C6AA 1.4427 . ?
O2 C5AA 1.4463 . ?
O2 C11 1.48(3) . ?
O2 C16 1.33(3) . ?
C6AA H6AA 0.9700 . ?
C6AA H6AB 0.9700 . ?
C6AA C5 1.5349 . ?
C6AA O3 1.37(3) . ?
C6AA C16 1.09(4) . ?
C5 H5A 0.9700 . ?
C5 H5B 0.9700 . ?
C5 C8 1.5390 . ?
C5 C15 1.73(4) . ?
C5 C16 1.54(3) . ?
C8 H8A 0.9700 . ?
C8 H8B 0.9700 . ?
C8 C5AA 1.5340 . ?
C8 C11 1.80(3) . ?
C8 C12 0.74(4) . ?
C8 C15 1.67(4) . ?
C5AA H5AA 0.9700 . ?
C5AA H5AB 0.9700 . ?
C5AA O3 1.52(3) . ?
C5AA C11 0.78(4) . ?
C5AA C12 1.13(3) . ?
C5AA C15 1.65(3) . ?
C5AA C16 1.93(3) . ?
O3 C11 1.4429 . ?
O3 C16 1.4428 . ?
C11 H11A 0.9700 . ?
C11 H11B 0.9700 . ?
C11 C12 1.5364 . ?
C12 H12A 0.9700 . ?
C12 H12B 0.9700 . ?
C12 C15 1.5395 . ?
C15 H15A 0.9700 . ?
C15 H15B 0.9700 . ?
C15 C16 1.5346 . ?
C16 H16A 0.9700 . ?
C16 H16B 0.9700 . ?
O1 C4 1.30(9) . ?
C7AA H7AA 0.9600 . ?
C7AA H7AB 0.9600 . ?
C7AA H7AC 0.9600 . ?
C4 H4A 0.9700 . ?
C4 H4B 0.9700 . ?
C4 C10 1.40(11) . ?
C10 H10A 0.9700 . ?
C10 H10B 0.9700 . ?

loop_
_geom_torsion_atom_site_label_1
_geom_torsion_atom_site_label_2
_geom_torsion_atom_site_label_3
_geom_torsion_atom_site_label_4
_geom_torsion
_geom_torsion_site_symmetry_1
_geom_torsion_site_symmetry_2
_geom_torsion_site_symmetry_3
_geom_torsion_site_symmetry_4
_geom_torsion_publ_flag
P001 P003 C00V N00B 0.7(8) . . . . ?
P001 P003 C00V C010 -178.7(11) . . . . ?
P002 P004 C00S N00C 0.2(8) . . . . ?
P002 P004 C00S C00U 177.2(10) . . . . ?
P003 P001 C00E O00A -179.2(8) . . . . ?
P003 P001 C00E N00B 1.2(8) . . . . ?
P003 C00V C010 C014 179.4(12) . . . . ?
P004 P002 C00G O08 179.4(9) . . . . ?
P004 P002 C00G N00C 1.7(8) . . . . ?
P004 C00S C00U C00Q -179.3(10) . . . . ?
Na07 O00K C01G C01D -40.9(19) . . . . ?
Na07 O00L C3 C01H 145.5(12) . . . . ?
Na07 O00L C19 C14 -162.7(13) . . . . ?
Na07 O00L C19 C7AA -119(2) . . . . ?
Na07 O00L C19 C10 63(6) . . . . ?
Na07 O00L C10 C19 -135(4) . . . . ?
Na07 O00L C10 C4 32(7) . . . . ?
Na07 O00W C019 C01I -8(2) . . . . ?
Na07 O00X C01D C01G -48.5(17) . . . . ?
Na07 O00X C3AA O1 44.1(17) . . . . ?
Na07 O00X O1 C3AA -144.5(16) . . . . ?
Na07 O00X O1 C4 -102(6) . . . . ?
Na07 O013 C01I C019 12(3) . . . . ?
Na07 O2 C6AA C5 178.0(19) . . . . ?
Na07 O2 C6AA O3 -75(7) . . . . ?
Na07 O2 C6AA C16 123(2) . . . . ?
Na07 O2 C5AA C8 156(2) . . . . ?
Na07 O2 C5AA O3 98(7) . . . . ?
Na07 O2 C5AA C11 63(3) . . . . ?
Na07 O2 C5AA C12 162(4) . . . . ?
Na07 O2 C5AA C15 -141(2) . . . . ?
Na07 O2 C5AA C16 -150(3) . . . . ?
Na07 O2 C11 C8 172.5(16) . . . . ?
Na07 O2 C11 C5AA -132(2) . . . . ?
Na07 O2 C11 O3 83(5) . . . . ?
Na07 O2 C11 C12 -165.6(11) . . . . ?
Na07 O2 C16 C6AA -92(3) . . . . ?
Na07 O2 C16 C5 -150(2) . . . . ?
Na07 O2 C16 C5AA 148(3) . . . . ?
Na07 O2 C16 O3 -110(9) . . . . ?
Na07 O2 C16 C15 138(2) . . . . ?
Na07 O3 C11 O2 -86(6) . . . . ?
Na07 O3 C11 C8 -177.4(15) . . . . ?
Na07 O3 C11 C5AA -121(3) . . . . ?
Na07 O3 C11 C12 -157.4(8) . . . . ?
Na07 O3 C16 O2 56(8) . . . . ?
Na07 O3 C16 C6AA -104(2) . . . . ?
Na07 O3 C16 C5 -161.1(15) . . . . ?
Na07 O3 C16 C5AA 127.4(18) . . . . ?
Na07 O3 C16 C15 127.3(10) . . . . ?
Na07 O1 C4 C10 44(9) . . . . ?
N00B C00P C00Z C014 -2(2) . . . . ?
N00B C00V C010 C014 0.0(19) . . . . ?
N00C C00S C00U C00Q -2.4(17) . . . . ?
C00E O00A B2 O08 -168.8(8) . . . . ?
C00E O00A B2 C00J 67.4(13) . . . . ?
C00E O00A B2 O0AA -52.0(13) . . . . ?
C00E N00B C00P C00Z -178.3(12) . . . . ?
C00E N00B C00V P003 0.0(12) . . . . ?
C00E N00B C00V C010 179.4(10) . . . . ?
C00G O08 B2 O00A -60.0(13) . . . . ?
C00G O08 B2 C00J 65.2(13) . . . . ?
C00G O08 B2 O0AA -179.2(8) . . . . ?
C00G N00C C00O C00I 177.1(10) . . . . ?
C00G N00C C00S P004 0.9(12) . . . . ?
C00G N00C C00S C00U -176.3(9) . . . . ?
C00H C00J C012 C016 2(2) . . . . ?
C00H C00J B2 O08 -108.0(12) . . . . ?
C00H C00J B2 O00A 13.2(15) . . . . ?
C00H C00J B2 O0AA 135.5(10) . . . . ?
C00H C00N C011 C016 -1(2) . . . . ?
C00I C00Q C00U C00S 0.3(18) . . . . ?
C00J C00H C00N C011 -1(2) . . . . ?
C00J C012 C016 C011 -4(3) . . . . ?
O00L C19 C7AA C01H -61(3) . . . . ?
O00L C19 C7AA C14 -116.0(19) . . . . ?
O00L C19 C10 C4 -43(32) . . . . ?
C00N C00H C00J C012 0.0(18) . . . . ?
C00N C00H C00J B2 178.8(11) . . . . ?
C00N C011 C016 C012 3(3) . . . . ?
C00O N00C C00G P002 178.3(7) . . . . ?
C00O N00C C00G O08 0.3(13) . . . . ?
C00O N00C C00S P004 -179.3(7) . . . . ?
C00O N00C C00S C00U 3.5(14) . . . . ?
C00O C00I C00Q C00U 0.6(18) . . . . ?
C00P N00B C00E P001 176.9(8) . . . . ?
C00P N00B C00E O00A -2.8(13) . . . . ?
C00P N00B C00V P003 -177.8(8) . . . . ?
C00P N00B C00V C010 1.6(15) . . . . ?
C00P C00Z C014 C010 4(3) . . . . ?
C00Q C00I C00O N00C 0.6(17) . . . . ?
C00S N00C C00G P002 -1.9(12) . . . . ?
C00S N00C C00G O08 -179.9(9) . . . . ?
C00S N00C C00O C00I -2.7(15) . . . . ?
C00V N00B C00E P001 -0.9(11) . . . . ?
C00V N00B C00E O00A 179.4(8) . . . . ?
C00V N00B C00P C00Z -0.7(17) . . . . ?
C00V C010 C014 C00Z -3(2) . . . . ?
O00W C019 C01I O013 -3(3) . . . . ?
O00X C01D C01G O00K 60(2) . . . . ?
O00X C3AA O1 Na07 -38.2(19) . . . . ?
O00X C3AA O1 C4 -155(4) . . . . ?
O00X O1 C4 C10 131(7) . . . . ?
C012 C00J B2 O08 70.7(15) . . . . ?
C012 C00J B2 O00A -168.1(12) . . . . ?
C012 C00J B2 O0AA -45.8(15) . . . . ?
C01A O00W C019 C01I 176.2(19) . . . . ?
C01C O00K C01G C01D 168.9(15) . . . . ?
C01D O00X C3AA O1 -176.6(17) . . . . ?
C01H C14 C19 O00L 23(2) . . . . ?
C01H C14 C19 C7AA -44.7(18) . . . . ?
C01H C14 C19 C10 122(9) . . . . ?
C01H C14 C7AA O00L 83.1(15) . . . . ?
C01H C14 C7AA C19 121.8(16) . . . . ?
O0AA C0AA P0 P1 -173.9(8) . . . . ?
O0AA C0AA N00E C1AA 175.3(8) . . . . ?
O0AA C0AA N00E C2AA -6.4(13) . . . . ?
B2 O08 C00G P002 19.8(15) . . . . ?
B2 O08 C00G N00C -162.5(9) . . . . ?
B2 O00A C00E P001 -10.4(14) . . . . ?
B2 O00A C00E N00B 169.2(9) . . . . ?
B2 C00J C012 C016 -176.6(15) . . . . ?
B2 O0AA C0AA P0 -25.0(13) . . . . ?
B2 O0AA C0AA N00E 160.1(9) . . . . ?
C3 O00L C19 C14 0(2) . . . . ?
C3 O00L C19 C7AA 43(3) . . . . ?
C3 O00L C19 C10 -135(6) . . . . ?
C3 O00L C10 C19 63(7) . . . . ?
C3 O00L C10 C4 -130(5) . . . . ?
C3 C01H C14 C19 -38(2) . . . . ?
C3 C01H C14 C7AA -90(2) . . . . ?
C3 C01H C7AA O00L 16(2) . . . . ?
C3 C01H C7AA C14 107.9(19) . . . . ?
C3 C01H C7AA C19 54(3) . . . . ?
C6 O013 C01I C019 175(2) . . . . ?
C14 C01H C3 O00L 38(2) . . . . ?
C14 C01H C7AA O00L -92.2(19) . . . . ?
C14 C01H C7AA C19 -54(3) . . . . ?
C14 C19 C7AA O00L 116.0(19) . . . . ?
C14 C19 C7AA C01H 55(3) . . . . ?
C14 C19 C10 O00L -107(6) . . . . ?
C14 C19 C10 C4 -151(27) . . . . ?
C0AA O0AA B2 O08 53.5(12) . . . . ?
C0AA O0AA B2 O00A -63.1(12) . . . . ?
C0AA O0AA B2 C00J 172.9(8) . . . . ?
C0AA N00E C2AA C0 -179.4(12) . . . . ?
P0 C0AA N00E C1AA -0.3(12) . . . . ?
P0 C0AA N00E C2AA 178.0(8) . . . . ?
P0 P1 C1AA N00E 0.8(9) . . . . ?
P0 P1 C1AA C2 177.6(11) . . . . ?
P1 C1AA N00E C0AA -0.5(13) . . . . ?
P1 C1AA N00E C2AA -178.8(8) . . . . ?
P1 C1AA C2 C4AA 179.3(13) . . . . ?
C1AA N00E C2AA C0 -1.1(17) . . . . ?
N00E C0AA P0 P1 0.8(8) . . . . ?
N00E C1AA C2 C4AA -4(2) . . . . ?
N00E C2AA C0 C4AA -2(2) . . . . ?
C2AA C0 C4AA C2 2(3) . . . . ?
C0 C4AA C2 C1AA 1(3) . . . . ?
C2 C1AA N00E C0AA -177.5(10) . . . . ?
C2 C1AA N00E C2AA 4.1(15) . . . . ?
C19 O00L C3 C01H -21(2) . . . . ?
C19 O00L C10 C4 167(10) . . . . ?
C19 C14 C7AA O00L -38.7(12) . . . . ?
C19 C14 C7AA C01H -121.8(16) . . . . ?
C3AA O00X C01D C01G 164.9(19) . . . . ?
C3AA O00X O1 Na07 144.5(16) . . . . ?
C3AA O00X O1 C4 42(6) . . . . ?
C3AA O1 C4 C10 165(7) . . . . ?
O2 C6AA C5 C8 31.5 . . . . ?
O2 C6AA C5 C15 -30.0(14) . . . . ?
O2 C6AA C5 C16 -50.1(17) . . . . ?
O2 C6AA O3 Na07 92(7) . . . . ?
O2 C6AA O3 C5AA -72(6) . . . . ?
O2 C6AA O3 C11 -103(7) . . . . ?
O2 C6AA O3 C16 -17(8) . . . . ?
O2 C6AA C16 C5 123.2(13) . . . . ?
O2 C6AA C16 C5AA 41.2(7) . . . . ?
O2 C6AA C16 O3 3.2(16) . . . . ?
O2 C6AA C16 C15 92(2) . . . . ?
O2 C5AA O3 Na07 -68(6) . . . . ?
O2 C5AA O3 C6AA 96(7) . . . . ?
O2 C5AA O3 C11 -143(6) . . . . ?
O2 C5AA O3 C16 60(6) . . . . ?
O2 C5AA C11 C8 105.5(6) . . . . ?
O2 C5AA C11 O3 5.7(10) . . . . ?
O2 C5AA C11 C12 131.4(19) . . . . ?
O2 C5AA C12 C8 -14(6) . . . . ?
O2 C5AA C12 C11 -87(4) . . . . ?
O2 C5AA C12 C15 68(3) . . . . ?
O2 C5AA C15 C5 -62.7(14) . . . . ?
O2 C5AA C15 C8 -107.0(6) . . . . ?
O2 C5AA C15 C12 -137.2(19) . . . . ?
O2 C5AA C15 C16 -8.1(10) . . . . ?
O2 C11 C12 C8 -67(3) . . . . ?
O2 C11 C12 C5AA 47(2) . . . . ?
O2 C11 C12 C15 22.1(14) . . . . ?
C6AA O2 C5AA C8 -12.4 . . . . ?
C6AA O2 C5AA O3 -70(6) . . . . ?
C6AA O2 C5AA C11 -105(3) . . . . ?
C6AA O2 C5AA C12 -6(3) . . . . ?
C6AA O2 C5AA C15 50.6(14) . . . . ?
C6AA O2 C5AA C16 41.6(16) . . . . ?
C6AA O2 C11 C8 32(2) . . . . ?
C6AA O2 C11 C5AA 87(3) . . . . ?
C6AA O2 C11 O3 -57(6) . . . . ?
C6AA O2 C11 C12 54.3(19) . . . . ?
C6AA O2 C16 C5 -57.6(19) . . . . ?
C6AA O2 C16 C5AA -119.6(13) . . . . ?
C6AA O2 C16 O3 -18(9) . . . . ?
C6AA O2 C16 C15 -129.5(17) . . . . ?
C6AA C5 C8 C5AA -37.4 . . . . ?
C6AA C5 C8 C11 -11.9(16) . . . . ?
C6AA C5 C8 C12 -75(3) . . . . ?
C6AA C5 C8 C15 -88.5(11) . . . . ?
C6AA C5 C15 C8 100.8(6) . . . . ?
C6AA C5 C15 C5AA 55.6(15) . . . . ?
C6AA C5 C15 C12 96.0(11) . . . . ?
C6AA C5 C15 C16 -16.1(11) . . . . ?
C6AA C5 C16 O2 59.5(19) . . . . ?
C6AA C5 C16 C5AA 101.0(16) . . . . ?
C6AA C5 C16 O3 53.4(17) . . . . ?
C6AA C5 C16 C15 155.4(14) . . . . ?
C6AA O3 C11 O2 108(6) . . . . ?
C6AA O3 C11 C8 17(2) . . . . ?
C6AA O3 C11 C5AA 74(3) . . . . ?
C6AA O3 C11 C12 37(2) . . . . ?
C6AA O3 C16 O2 161(10) . . . . ?
C6AA O3 C16 C5 -56.8(18) . . . . ?
C6AA O3 C16 C5AA -128(3) . . . . ?
C6AA O3 C16 C15 -128.5(19) . . . . ?
C5 C6AA O3 Na07 168.3(12) . . . . ?
C5 C6AA O3 C5AA 4(3) . . . . ?
C5 C6AA O3 C11 -27(2) . . . . ?
C5 C6AA O3 C16 59.1(15) . . . . ?
C5 C6AA C16 O2 -123.2(13) . . . . ?
C5 C6AA C16 C5AA -82.0(12) . . . . ?
C5 C6AA C16 O3 -120.0(10) . . . . ?
C5 C6AA C16 C15 -31.0(17) . . . . ?
C5 C8 C5AA O2 31.6 . . . . ?
C5 C8 C5AA O3 39.6(13) . . . . ?
C5 C8 C5AA C11 110(3) . . . . ?
C5 C8 C5AA C12 -138(5) . . . . ?
C5 C8 C5AA C15 -53.3(14) . . . . ?
C5 C8 C5AA C16 -3.0(10) . . . . ?
C5 C8 C11 O2 -10(2) . . . . ?
C5 C8 C11 C5AA -77(3) . . . . ?
C5 C8 C11 O3 -0.6(18) . . . . ?
C5 C8 C11 C12 -127(4) . . . . ?
C5 C8 C12 C5AA 60(5) . . . . ?
C5 C8 C12 C11 88(3) . . . . ?
C5 C8 C12 C15 -13(3) . . . . ?
C5 C8 C15 C5AA 120.0(9) . . . . ?
C5 C8 C15 C12 169(2) . . . . ?
C5 C8 C15 C16 47.6(9) . . . . ?
C5 C15 C16 O2 109(2) . . . . ?
C5 C15 C16 C6AA 31.1(18) . . . . ?
C5 C15 C16 C5AA 100(2) . . . . ?
C5 C15 C16 O3 100.0(15) . . . . ?
C8 C5 C15 C5AA -45.1(11) . . . . ?
C8 C5 C15 C12 -4.8(10) . . . . ?
C8 C5 C15 C16 -116.8(11) . . . . ?
C8 C5 C16 O2 -44(2) . . . . ?
C8 C5 C16 C6AA -103.8(13) . . . . ?
C8 C5 C16 C5AA -2.8(10) . . . . ?
C8 C5 C16 O3 -50.4(15) . . . . ?
C8 C5 C16 C15 51.6(12) . . . . ?
C8 C5AA O3 Na07 168.1(12) . . . . ?
C8 C5AA O3 C6AA -28(2) . . . . ?
C8 C5AA O3 C11 92(3) . . . . ?
C8 C5AA O3 C16 -64.2(13) . . . . ?
C8 C5AA C11 O2 -105.5(6) . . . . ?
C8 C5AA C11 O3 -99.8(9) . . . . ?
C8 C5AA C11 C12 26(2) . . . . ?
C8 C5AA C12 C11 -73(5) . . . . ?
C8 C5AA C12 C15 82(4) . . . . ?
C8 C5AA C15 C5 44.3(10) . . . . ?
C8 C5AA C15 C12 -30.2(19) . . . . ?
C8 C5AA C15 C16 98.8(9) . . . . ?
C8 C11 C12 C5AA 114(5) . . . . ?
C8 C11 C12 C15 89(3) . . . . ?
C8 C12 C15 C5 8.9(18) . . . . ?
C8 C12 C15 C5AA 110(3) . . . . ?
C8 C12 C15 C16 60(2) . . . . ?
C8 C15 C16 O2 63.1(15) . . . . ?
C8 C15 C16 C6AA -15(2) . . . . ?
C8 C15 C16 C5 -46.0(12) . . . . ?
C8 C15 C16 C5AA 54.0(11) . . . . ?
C8 C15 C16 O3 54.1(11) . . . . ?
C5AA O2 C6AA C5 -12.3 . . . . ?
C5AA O2 C6AA O3 95(7) . . . . ?
C5AA O2 C6AA C16 -67.1(18) . . . . ?
C5AA O2 C11 C8 -55.0(15) . . . . ?
C5AA O2 C11 O3 -144(5) . . . . ?
C5AA O2 C11 C12 -33.1(19) . . . . ?
C5AA O2 C16 C6AA 119.6(13) . . . . ?
C5AA O2 C16 C5 62(2) . . . . ?
C5AA O2 C16 O3 101(8) . . . . ?
C5AA O2 C16 C15 -10.0(13) . . . . ?
C5AA C8 C11 O2 67(2) . . . . ?
C5AA C8 C11 O3 76(2) . . . . ?
C5AA C8 C11 C12 -50(4) . . . . ?
C5AA C8 C12 C11 28(3) . . . . ?
C5AA C8 C12 C15 -73(3) . . . . ?
C5AA C8 C15 C5 -120.0(9) . . . . ?
C5AA C8 C15 C12 49(2) . . . . ?
C5AA C8 C15 C16 -72.4(10) . . . . ?
C5AA O3 C11 O2 34(5) . . . . ?
C5AA O3 C11 C8 -56.9(18) . . . . ?
C5AA O3 C11 C12 -37(2) . . . . ?
C5AA O3 C16 O2 -71(8) . . . . ?
C5AA O3 C16 C6AA 128(3) . . . . ?
C5AA O3 C16 C5 71.6(16) . . . . ?
C5AA O3 C16 C15 0.0(14) . . . . ?
C5AA C11 C12 C8 -114(5) . . . . ?
C5AA C11 C12 C15 -25(3) . . . . ?
C5AA C12 C15 C5 -101.4(19) . . . . ?
C5AA C12 C15 C8 -110(3) . . . . ?
C5AA C12 C15 C16 -49.8(17) . . . . ?
C5AA C15 C16 O2 9.1(11) . . . . ?
C5AA C15 C16 C6AA -69(2) . . . . ?
C5AA C15 C16 C5 -100(2) . . . . ?
C5AA C15 C16 O3 0.0(13) . . . . ?
O3 C6AA C5 C8 21.6(17) . . . . ?
O3 C6AA C5 C15 -39.9(18) . . . . ?
O3 C6AA C5 C16 -60.0(17) . . . . ?
O3 C6AA C16 O2 -3.2(16) . . . . ?
O3 C6AA C16 C5 120.0(10) . . . . ?
O3 C6AA C16 C5AA 37.9(15) . . . . ?
O3 C6AA C16 C15 89.0(17) . . . . ?
O3 C5AA C11 O2 -5.7(10) . . . . ?
O3 C5AA C11 C8 99.8(9) . . . . ?
O3 C5AA C11 C12 126(2) . . . . ?
O3 C5AA C12 C8 -3(7) . . . . ?
O3 C5AA C12 C11 -76(4) . . . . ?
O3 C5AA C12 C15 79(3) . . . . ?
O3 C5AA C15 C5 -55(2) . . . . ?
O3 C5AA C15 C8 -98.9(14) . . . . ?
O3 C5AA C15 C12 -129(3) . . . . ?
O3 C5AA C15 C16 0.0(12) . . . . ?
O3 C11 C12 C8 -57(3) . . . . ?
O3 C11 C12 C5AA 56(3) . . . . ?
O3 C11 C12 C15 31.5 . . . . ?
C11 O2 C6AA C5 -45.3(17) . . . . ?
C11 O2 C6AA O3 62(7) . . . . ?
C11 O2 C6AA C16 -100(2) . . . . ?
C11 O2 C5AA C8 93(3) . . . . ?
C11 O2 C5AA O3 35(6) . . . . ?
C11 O2 C5AA C12 99(5) . . . . ?
C11 O2 C5AA C15 156(3) . . . . ?
C11 O2 C5AA C16 147(3) . . . . ?
C11 O2 C16 C6AA 102(2) . . . . ?
C11 O2 C16 C5 44(3) . . . . ?
C11 O2 C16 C5AA -18(2) . . . . ?
C11 O2 C16 O3 84(8) . . . . ?
C11 O2 C16 C15 -28(3) . . . . ?
C11 C8 C5AA O2 -78(3) . . . . ?
C11 C8 C5AA O3 -70(2) . . . . ?
C11 C8 C5AA C12 112(5) . . . . ?
C11 C8 C5AA C15 -163(3) . . . . ?
C11 C8 C5AA C16 -113(3) . . . . ?
C11 C8 C12 C5AA -28(3) . . . . ?
C11 C8 C12 C15 -101.1(5) . . . . ?
C11 C8 C15 C5 -112.8(12) . . . . ?
C11 C8 C15 C5AA 7.2(15) . . . . ?
C11 C8 C15 C12 56.4(17) . . . . ?
C11 C8 C15 C16 -65.2(10) . . . . ?
C11 C5AA O3 Na07 76(3) . . . . ?
C11 C5AA O3 C6AA -120(2) . . . . ?
C11 C5AA O3 C16 -157(2) . . . . ?
C11 C5AA C12 C8 73(5) . . . . ?
C11 C5AA C12 C15 155(3) . . . . ?
C11 C5AA C15 C5 3(8) . . . . ?
C11 C5AA C15 C8 -41(8) . . . . ?
C11 C5AA C15 C12 -71(8) . . . . ?
C11 C5AA C15 C16 58(8) . . . . ?
C11 O3 C16 O2 -83(8) . . . . ?
C11 O3 C16 C6AA 116.1(19) . . . . ?
C11 O3 C16 C5 59.2(13) . . . . ?
C11 O3 C16 C5AA -12.3(14) . . . . ?
C11 O3 C16 C15 -12.4 . . . . ?
C11 C12 C15 C5 -88.9(9) . . . . ?
C11 C12 C15 C8 -98(2) . . . . ?
C11 C12 C15 C5AA 12.4(17) . . . . ?
C11 C12 C15 C16 -37.4 . . . . ?
C12 C8 C5AA O2 170(5) . . . . ?
C12 C8 C5AA O3 178(5) . . . . ?
C12 C8 C5AA C11 -112(5) . . . . ?
C12 C8 C5AA C15 85(4) . . . . ?
C12 C8 C5AA C16 135(5) . . . . ?
C12 C8 C11 O2 116(3) . . . . ?
C12 C8 C11 C5AA 50(4) . . . . ?
C12 C8 C11 O3 126(3) . . . . ?
C12 C8 C15 C5 -169(2) . . . . ?
C12 C8 C15 C5AA -49(2) . . . . ?
C12 C8 C15 C16 -122(2) . . . . ?
C12 C5AA O3 Na07 170(3) . . . . ?
C12 C5AA O3 C6AA -26(5) . . . . ?
C12 C5AA O3 C11 94(5) . . . . ?
C12 C5AA O3 C16 -63(4) . . . . ?
C12 C5AA C11 O2 -131.4(19) . . . . ?
C12 C5AA C11 C8 -26(2) . . . . ?
C12 C5AA C11 O3 -126(2) . . . . ?
C12 C5AA C15 C5 74.5(19) . . . . ?
C12 C5AA C15 C8 30.2(19) . . . . ?
C12 C5AA C15 C16 129.1(16) . . . . ?
C12 C15 C16 O2 40.6(15) . . . . ?
C12 C15 C16 C6AA -37(2) . . . . ?
C12 C15 C16 C5 -68.5(16) . . . . ?
C12 C15 C16 C5AA 31.5(13) . . . . ?
C12 C15 C16 O3 31.6 . . . . ?
C15 C5 C8 C5AA 51.1(11) . . . . ?
C15 C5 C8 C11 76.6(17) . . . . ?
C15 C5 C8 C12 13(3) . . . . ?
C15 C5 C16 O2 -95.9(18) . . . . ?
C15 C5 C16 C6AA -155.4(14) . . . . ?
C15 C5 C16 C5AA -54.4(12) . . . . ?
C15 C5 C16 O3 -102.0(7) . . . . ?
C15 C8 C5AA O2 84.8(14) . . . . ?
C15 C8 C5AA O3 92.9(18) . . . . ?
C15 C8 C5AA C11 163(3) . . . . ?
C15 C8 C5AA C12 -85(4) . . . . ?
C15 C8 C5AA C16 50.3(9) . . . . ?
C15 C8 C11 O2 52(2) . . . . ?
C15 C8 C11 C5AA -15(3) . . . . ?
C15 C8 C11 O3 61.5(11) . . . . ?
C15 C8 C11 C12 -65(3) . . . . ?
C15 C8 C12 C5AA 73(3) . . . . ?
C15 C8 C12 C11 101.1(4) . . . . ?
C15 C5AA O3 Na07 -127.7(10) . . . . ?
C15 C5AA O3 C6AA 36(3) . . . . ?
C15 C5AA O3 C11 157(3) . . . . ?
C15 C5AA O3 C16 0.0(13) . . . . ?
C15 C5AA C11 O2 -69(7) . . . . ?
C15 C5AA C11 C8 36(7) . . . . ?
C15 C5AA C11 O3 -64(7) . . . . ?
C15 C5AA C11 C12 62(7) . . . . ?
C15 C5AA C12 C8 -82(4) . . . . ?
C15 C5AA C12 C11 -155(3) . . . . ?
C16 O2 C6AA C5 54.8(18) . . . . ?
C16 O2 C6AA O3 162(8) . . . . ?
C16 O2 C5AA C8 -54.0(15) . . . . ?
C16 O2 C5AA O3 -112(7) . . . . ?
C16 O2 C5AA C11 -147(3) . . . . ?
C16 O2 C5AA C12 -47(3) . . . . ?
C16 O2 C5AA C15 9.0(12) . . . . ?
C16 O2 C11 C8 -18(3) . . . . ?
C16 O2 C11 C5AA 37(4) . . . . ?
C16 O2 C11 O3 -108(6) . . . . ?
C16 O2 C11 C12 4(3) . . . . ?
C16 C6AA C5 C8 81.6(17) . . . . ?
C16 C6AA C5 C15 20.1(12) . . . . ?
C16 C6AA O3 Na07 109.1(13) . . . . ?
C16 C6AA O3 C5AA -55(3) . . . . ?
C16 C6AA O3 C11 -86(2) . . . . ?
C16 C5 C8 C5AA 3.6(13) . . . . ?
C16 C5 C8 C11 29.1(19) . . . . ?
C16 C5 C8 C12 -34(3) . . . . ?
C16 C5 C8 C15 -47.5(12) . . . . ?
C16 C5 C15 C8 116.8(11) . . . . ?
C16 C5 C15 C5AA 71.7(16) . . . . ?
C16 C5 C15 C12 112.0(9) . . . . ?
C16 C5AA O3 Na07 -127.7(13) . . . . ?
C16 C5AA O3 C6AA 36(2) . . . . ?
C16 C5AA O3 C11 157(2) . . . . ?
C16 C5AA C11 O2 -24(2) . . . . ?
C16 C5AA C11 C8 81.1(17) . . . . ?
C16 C5AA C11 O3 -18.6(17) . . . . ?
C16 C5AA C11 C12 107(3) . . . . ?
C16 C5AA C12 C8 -45(5) . . . . ?
C16 C5AA C12 C11 -118(4) . . . . ?
C16 C5AA C12 C15 37.0(11) . . . . ?
C16 C5AA C15 C5 -54.6(12) . . . . ?
C16 C5AA C15 C8 -98.8(9) . . . . ?
C16 C5AA C15 C12 -129.1(16) . . . . ?
C16 O3 C11 O2 59(5) . . . . ?
C16 O3 C11 C8 -32.3(14) . . . . ?
C16 O3 C11 C5AA 25(2) . . . . ?
C16 O3 C11 C12 -12.3 . . . . ?
O1 C4 C10 O00L -51(9) . . . . ?
O1 C4 C10 C19 -12(36) . . . . ?
C7AA O00L C3 C01H 14(2) . . . . ?
C7AA O00L C19 C14 -44(2) . . . . ?
C7AA O00L C19 C10 -178(6) . . . . ?
C7AA O00L C10 C19 2(5) . . . . ?
C7AA O00L C10 C4 169(6) . . . . ?
C7AA C01H C3 O00L -22(3) . . . . ?
C7AA C01H C14 C19 51.7(18) . . . . ?
C7AA C14 C19 O00L 67(2) . . . . ?
C7AA C14 C19 C10 167(9) . . . . ?
C10 O00L C3 C01H -53(5) . . . . ?
C10 O00L C19 C14 134(6) . . . . ?
C10 O00L C19 C7AA 178(6) . . . . ?
